data_7037056
loop_
_publ_author_name
'Cui, Haiyan'
'Cui, Chunming'

_publ_section_title
;
 Base-stabilized silaimine and its donor-free dimer derived from the
 reaction of NHC-supported silylene with SiCl4.
;
_journal_issue 47
_journal_name_full 'Dalton transactions (Cambridge, England : 2003)'
_journal_page_first 20326
_journal_page_last 20329
_journal_paper_doi 10.1039/c5dt03917g
_journal_volume 44
_journal_year 2015
_chemical_formula_moiety 'C24 H34 Cl4 N2 Si2'
_chemical_formula_sum 'C24 H34 Cl4 N2 Si2'
_chemical_formula_weight 548.51
_chemical_name_systematic
; 
 ? 
;
_space_group_IT_number 14
_symmetry_cell_setting monoclinic
_symmetry_space_group_name_Hall '-P 2yn'
_symmetry_space_group_name_H-M 'P 1 21/n 1'
_atom_sites_solution_hydrogens geom
_atom_sites_solution_primary direct
_atom_sites_solution_secondary difmap
_audit_creation_method SHELXL-97
_audit_update_record
;
2015-10-26 deposited with the CCDC.
2015-11-02 downloaded from the CCDC.
;
_cell_angle_alpha 90.00
_cell_angle_beta 96.115(9)
_cell_angle_gamma 90.00
_cell_formula_units_Z 2
_cell_length_a 9.730(6)
_cell_length_b 11.344(7)
_cell_length_c 13.051(8)
_cell_measurement_reflns_used 5072
_cell_measurement_temperature 113(2)
_cell_measurement_theta_max 28.0
_cell_measurement_theta_min 1.6
_cell_volume 1432.3(15)
_computing_cell_refinement 'CrystalClear-SM Expert 2.0 r2'
_computing_data_collection 'CrystalClear-SM Expert 2.0 r2 (Rigaku, 2009)'
_computing_data_reduction 'CrystalClear-SM Expert 2.0 r2'
_computing_molecular_graphics 'Bruker SHELXTL'
_computing_publication_material 'Bruker SHELXTL'
_computing_structure_refinement 'SHELXL-97 (Sheldrick, 1997)'
_computing_structure_solution 'SHELXS-97 (Sheldrick, 1990)'
_diffrn_ambient_temperature 113(2)
_diffrn_measured_fraction_theta_full 0.994
_diffrn_measured_fraction_theta_max 0.994
_diffrn_measurement_device_type 'Rigaku Saturn CCD area detector'
_diffrn_measurement_method '\w scans'
_diffrn_radiation_monochromator graphite
_diffrn_radiation_source 'fine-focus sealed tube'
_diffrn_radiation_type MoK\a
_diffrn_radiation_wavelength 0.71073
_diffrn_reflns_av_R_equivalents 0.0496
_diffrn_reflns_av_sigmaI/netI 0.0645
_diffrn_reflns_limit_h_max 12
_diffrn_reflns_limit_h_min -8
_diffrn_reflns_limit_k_max 14
_diffrn_reflns_limit_k_min -14
_diffrn_reflns_limit_l_max 16
_diffrn_reflns_limit_l_min -17
_diffrn_reflns_number 12871
_diffrn_reflns_theta_full 27.91
_diffrn_reflns_theta_max 27.91
_diffrn_reflns_theta_min 2.38
_diffrn_standards_decay_% 0
_diffrn_standards_interval_count 0
_diffrn_standards_interval_time 0
_diffrn_standards_number 0
_exptl_absorpt_coefficient_mu 0.512
_exptl_absorpt_correction_T_max 0.9134
_exptl_absorpt_correction_T_min 0.8956
_exptl_absorpt_correction_type multi-scan
_exptl_crystal_colour Colorless
_exptl_crystal_density_diffrn 1.272
_exptl_crystal_density_method 'not measured'
_exptl_crystal_description Prism
_exptl_crystal_F_000 576
_exptl_crystal_size_max 0.22
_exptl_crystal_size_mid 0.20
_exptl_crystal_size_min 0.18
_refine_diff_density_max 0.329
_refine_diff_density_min -0.265
_refine_diff_density_rms 0.062
_refine_ls_extinction_method none
_refine_ls_goodness_of_fit_ref 0.923
_refine_ls_hydrogen_treatment constr
_refine_ls_matrix_type full
_refine_ls_number_parameters 149
_refine_ls_number_reflns 3411
_refine_ls_number_restraints 0
_refine_ls_restrained_S_all 0.923
_refine_ls_R_factor_all 0.0476
_refine_ls_R_factor_gt 0.0343
_refine_ls_shift/su_max 0.001
_refine_ls_shift/su_mean 0.000
_refine_ls_structure_factor_coef Fsqd
_refine_ls_weighting_details 'calc w=1/[\s^2^(Fo^2^)+(0.0362P)^2^+0.0000P] where P=(Fo^2^+2Fc^2^)/3'
_refine_ls_weighting_scheme calc
_refine_ls_wR_factor_gt 0.0791
_refine_ls_wR_factor_ref 0.0818
_reflns_number_gt 2294
_reflns_number_total 3411
_reflns_threshold_expression >2sigma(I)
_cod_data_source_file c5dt03917g2.cif
_cod_data_source_block 4
_cod_depositor_comments
;
The following automatic conversions were performed:

'_exptl_absorpt_correction_type' value 'Multi-scan' changed to
'multi-scan' according to
/usr/data/users/saulius/crontab/automatic-downloads/rss-feeds/RSC/lib/dictionaries/cif_core.dic
dictionary named 'cif_core.dic' version 2.4.2 from 2011-04-26.

Automatic conversion script
Id: cif_fix_values 3271 2015-04-21 07:52:19Z andrius 

 Adding full bibliography for 7037056--7037057.cif.
;
_cod_original_sg_symbol_H-M P2(1)/n
_cod_database_code 7037056

loop_
_symmetry_equiv_pos_as_xyz
'x, y, z'
'-x+1/2, y+1/2, -z+1/2'
'-x, -y, -z'
'x-1/2, -y-1/2, z-1/2'

loop_
_atom_site_label
_atom_site_type_symbol
_atom_site_fract_x
_atom_site_fract_y
_atom_site_fract_z
_atom_site_U_iso_or_equiv
_atom_site_adp_type
_atom_site_occupancy
_atom_site_symmetry_multiplicity
_atom_site_calc_flag
_atom_site_refinement_flags
Si1 Si 0.07677(5) 0.08366(4) -0.01468(3) 0.01633(12) Uani 1 1 d .
N1 N 0.00087(15) 0.02844(11) 0.08810(9) 0.0155(3) Uani 1 1 d .
Cl1 Cl 0.28637(5) 0.08484(4) -0.00020(3) 0.02446(12) Uani 1 1 d .
Cl2 Cl 0.02062(5) 0.24994(4) -0.05873(3) 0.02653(13) Uani 1 1 d .
C1 C 0.00128(18) 0.06410(14) 0.19455(11) 0.0170(4) Uani 1 1 d .
C2 C -0.10001(19) 0.14272(15) 0.22140(12) 0.0216(4) Uani 1 1 d .
C3 C -0.0977(2) 0.17479(18) 0.32473(14) 0.0351(5) Uani 1 1 d .
H3 H -0.1659 0.2275 0.3447 0.042 Uiso 1 1 calc R
C4 C 0.0017(2) 0.1315(2) 0.39848(14) 0.0406(6) Uani 1 1 d .
H4 H 0.0016 0.1545 0.4685 0.049 Uiso 1 1 calc R
C5 C 0.1013(2) 0.05465(17) 0.37055(13) 0.0327(5) Uani 1 1 d .
H5 H 0.1695 0.0255 0.4218 0.039 Uiso 1 1 calc R
C6 C 0.10386(19) 0.01909(15) 0.26842(12) 0.0203(4) Uani 1 1 d .
C7 C -0.21403(19) 0.19288(15) 0.14525(13) 0.0217(4) Uani 1 1 d .
H7 H -0.1984 0.1641 0.0750 0.026 Uiso 1 1 calc R
C8 C -0.2122(2) 0.32811(16) 0.14303(14) 0.0344(5) Uani 1 1 d .
H8A H -0.2292 0.3587 0.2108 0.052 Uiso 1 1 calc R
H8B H -0.2844 0.3565 0.0908 0.052 Uiso 1 1 calc R
H8C H -0.1218 0.3555 0.1261 0.052 Uiso 1 1 calc R
C9 C -0.3559(2) 0.14801(17) 0.16912(14) 0.0315(5) Uani 1 1 d .
H9A H -0.3546 0.0617 0.1726 0.047 Uiso 1 1 calc R
H9B H -0.4268 0.1735 0.1146 0.047 Uiso 1 1 calc R
H9C H -0.3770 0.1802 0.2354 0.047 Uiso 1 1 calc R
C10 C 0.21611(19) -0.06545(14) 0.24277(13) 0.0208(4) Uani 1 1 d .
H10 H 0.2010 -0.0827 0.1673 0.025 Uiso 1 1 calc R
C11 C 0.3607(2) -0.01191(17) 0.26595(15) 0.0317(5) Uani 1 1 d .
H11A H 0.3657 0.0621 0.2278 0.048 Uiso 1 1 calc R
H11B H 0.4298 -0.0672 0.2449 0.048 Uiso 1 1 calc R
H11C H 0.3791 0.0036 0.3400 0.048 Uiso 1 1 calc R
C12 C 0.2087(2) -0.18234(16) 0.30073(14) 0.0320(5) Uani 1 1 d .
H12A H 0.2283 -0.1683 0.3749 0.048 Uiso 1 1 calc R
H12B H 0.2771 -0.2373 0.2782 0.048 Uiso 1 1 calc R
H12C H 0.1160 -0.2161 0.2862 0.048 Uiso 1 1 calc R

loop_
_atom_site_aniso_label
_atom_site_aniso_U_11
_atom_site_aniso_U_22
_atom_site_aniso_U_33
_atom_site_aniso_U_23
_atom_site_aniso_U_13
_atom_site_aniso_U_12
Si1 0.0190(3) 0.0145(2) 0.0159(2) -0.00014(18) 0.0039(2) -0.0027(2)
N1 0.0173(8) 0.0152(7) 0.0143(7) -0.0009(5) 0.0024(6) -0.0015(6)
Cl1 0.0195(3) 0.0268(2) 0.0277(2) -0.00223(18) 0.00543(19) -0.0064(2)
Cl2 0.0364(3) 0.0152(2) 0.0282(2) 0.00382(17) 0.0048(2) -0.0014(2)
C1 0.0186(10) 0.0178(8) 0.0150(8) -0.0014(6) 0.0038(7) -0.0020(8)
C2 0.0205(10) 0.0230(9) 0.0212(9) -0.0026(7) 0.0020(8) 0.0019(8)
C3 0.0354(13) 0.0435(12) 0.0264(10) -0.0094(9) 0.0039(9) 0.0160(11)
C4 0.0452(15) 0.0591(15) 0.0171(9) -0.0118(9) 0.0013(10) 0.0174(12)
C5 0.0348(13) 0.0409(12) 0.0209(9) -0.0001(8) -0.0040(9) 0.0121(10)
C6 0.0210(10) 0.0200(9) 0.0199(9) 0.0006(7) 0.0012(8) -0.0017(8)
C7 0.0204(10) 0.0233(9) 0.0212(9) -0.0050(7) 0.0016(8) 0.0037(8)
C8 0.0360(13) 0.0266(10) 0.0384(11) -0.0038(9) -0.0069(10) 0.0051(10)
C9 0.0229(11) 0.0399(12) 0.0318(10) -0.0045(9) 0.0035(9) 0.0049(10)
C10 0.0210(10) 0.0171(8) 0.0237(9) 0.0025(7) 0.0006(8) 0.0014(8)
C11 0.0235(11) 0.0261(10) 0.0445(11) 0.0035(9) -0.0005(9) 0.0007(9)
C12 0.0330(13) 0.0212(10) 0.0410(11) 0.0072(8) 0.0010(10) -0.0005(9)

loop_
_atom_type_symbol
_atom_type_description
_atom_type_scat_dispersion_real
_atom_type_scat_dispersion_imag
_atom_type_scat_source
C C 0.0033 0.0016 'International Tables Vol C Tables 4.2.6.8 and 6.1.1.4'
H H 0.0000 0.0000 'International Tables Vol C Tables 4.2.6.8 and 6.1.1.4'
N N 0.0061 0.0033 'International Tables Vol C Tables 4.2.6.8 and 6.1.1.4'
Si Si 0.0817 0.0704 'International Tables Vol C Tables 4.2.6.8 and 6.1.1.4'
Cl Cl 0.1484 0.1585 'International Tables Vol C Tables 4.2.6.8 and 6.1.1.4'

loop_
_geom_angle_atom_site_label_1
_geom_angle_atom_site_label_2
_geom_angle_atom_site_label_3
_geom_angle
_geom_angle_site_symmetry_1
_geom_angle_site_symmetry_3
N1 Si1 N1 88.03(7) . 3
N1 Si1 Cl1 116.20(6) . .
N1 Si1 Cl1 115.78(6) 3 .
N1 Si1 Cl2 115.80(5) . .
N1 Si1 Cl2 116.15(6) 3 .
Cl1 Si1 Cl2 104.95(3) . .
N1 Si1 Si1 44.03(5) . 3
N1 Si1 Si1 44.00(5) 3 3
Cl1 Si1 Si1 127.54(4) . 3
Cl2 Si1 Si1 127.52(5) . 3
C1 N1 Si1 133.70(11) . .
C1 N1 Si1 134.32(11) . 3
Si1 N1 Si1 91.97(7) . 3
C2 C1 C6 121.73(15) . .
C2 C1 N1 119.22(15) . .
C6 C1 N1 119.05(15) . .
C3 C2 C1 117.95(17) . .
C3 C2 C7 118.05(16) . .
C1 C2 C7 123.99(15) . .
C4 C3 C2 121.29(18) . .
C4 C3 H3 119.4 . .
C2 C3 H3 119.4 . .
C3 C4 C5 120.00(17) . .
C3 C4 H4 120.0 . .
C5 C4 H4 120.0 . .
C4 C5 C6 121.25(18) . .
C4 C5 H5 119.4 . .
C6 C5 H5 119.4 . .
C5 C6 C1 117.78(16) . .
C5 C6 C10 118.67(16) . .
C1 C6 C10 123.55(15) . .
C2 C7 C9 110.68(15) . .
C2 C7 C8 112.19(15) . .
C9 C7 C8 110.37(16) . .
C2 C7 H7 107.8 . .
C9 C7 H7 107.8 . .
C8 C7 H7 107.8 . .
C7 C8 H8A 109.5 . .
C7 C8 H8B 109.5 . .
H8A C8 H8B 109.5 . .
C7 C8 H8C 109.5 . .
H8A C8 H8C 109.5 . .
H8B C8 H8C 109.5 . .
C7 C9 H9A 109.5 . .
C7 C9 H9B 109.5 . .
H9A C9 H9B 109.5 . .
C7 C9 H9C 109.5 . .
H9A C9 H9C 109.5 . .
H9B C9 H9C 109.5 . .
C6 C10 C11 111.91(15) . .
C6 C10 C12 111.42(15) . .
C11 C10 C12 109.63(15) . .
C6 C10 H10 107.9 . .
C11 C10 H10 107.9 . .
C12 C10 H10 107.9 . .
C10 C11 H11A 109.5 . .
C10 C11 H11B 109.5 . .
H11A C11 H11B 109.5 . .
C10 C11 H11C 109.5 . .
H11A C11 H11C 109.5 . .
H11B C11 H11C 109.5 . .
C10 C12 H12A 109.5 . .
C10 C12 H12B 109.5 . .
H12A C12 H12B 109.5 . .
C10 C12 H12C 109.5 . .
H12A C12 H12C 109.5 . .
H12B C12 H12C 109.5 . .

loop_
_geom_bond_atom_site_label_1
_geom_bond_atom_site_label_2
_geom_bond_distance
_geom_bond_site_symmetry_2
Si1 N1 1.7170(15) .
Si1 N1 1.7181(15) 3
Si1 Cl1 2.0280(14) .
Si1 Cl2 2.0298(12) .
Si1 Si1 2.4704(14) 3
N1 C1 1.447(2) .
N1 Si1 1.7181(15) 3
C1 C2 1.401(2) .
C1 C6 1.408(2) .
C2 C3 1.395(2) .
C2 C7 1.519(2) .
C3 C4 1.380(3) .
C3 H3 0.9500 .
C4 C5 1.381(3) .
C4 H4 0.9500 .
C5 C6 1.395(2) .
C5 H5 0.9500 .
C6 C10 1.517(2) .
C7 C9 1.534(3) .
C7 C8 1.534(3) .
C7 H7 1.0000 .
C8 H8A 0.9800 .
C8 H8B 0.9800 .
C8 H8C 0.9800 .
C9 H9A 0.9800 .
C9 H9B 0.9800 .
C9 H9C 0.9800 .
C10 C11 1.533(3) .
C10 C12 1.532(2) .
C10 H10 1.0000 .
C11 H11A 0.9800 .
C11 H11B 0.9800 .
C11 H11C 0.9800 .
C12 H12A 0.9800 .
C12 H12B 0.9800 .
C12 H12C 0.9800 .

loop_
_geom_torsion_atom_site_label_1
_geom_torsion_atom_site_label_2
_geom_torsion_atom_site_label_3
_geom_torsion_atom_site_label_4
_geom_torsion
_geom_torsion_site_symmetry_1
_geom_torsion_site_symmetry_4
N1 Si1 N1 C1 -179.27(19) 3 .
Cl1 Si1 N1 C1 62.83(16) . .
Cl2 Si1 N1 C1 -61.03(17) . .
Si1 Si1 N1 C1 -179.27(19) 3 .
N1 Si1 N1 Si1 0.0 3 3
Cl1 Si1 N1 Si1 -117.91(6) . 3
Cl2 Si1 N1 Si1 118.24(7) . 3
Si1 N1 C1 C2 89.9(2) . .
Si1 N1 C1 C2 -89.1(2) 3 .
Si1 N1 C1 C6 -89.9(2) . .
Si1 N1 C1 C6 91.1(2) 3 .
C6 C1 C2 C3 -0.7(3) . .
N1 C1 C2 C3 179.49(16) . .
C6 C1 C2 C7 -179.24(16) . .
N1 C1 C2 C7 1.0(3) . .
C1 C2 C3 C4 0.5(3) . .
C7 C2 C3 C4 179.15(19) . .
C2 C3 C4 C5 -0.1(3) . .
C3 C4 C5 C6 -0.1(3) . .
C4 C5 C6 C1 0.0(3) . .
C4 C5 C6 C10 179.97(18) . .
C2 C1 C6 C5 0.5(3) . .
N1 C1 C6 C5 -179.74(16) . .
C2 C1 C6 C10 -179.53(16) . .
N1 C1 C6 C10 0.3(2) . .
C3 C2 C7 C9 -64.6(2) . .
C1 C2 C7 C9 113.90(19) . .
C3 C2 C7 C8 59.1(2) . .
C1 C2 C7 C8 -122.34(19) . .
C5 C6 C10 C11 -62.7(2) . .
C1 C6 C10 C11 117.27(18) . .
C5 C6 C10 C12 60.4(2) . .
C1 C6 C10 C12 -119.58(19) . .
